data_1540656
loop_
_publ_author_name
'Grigoropoulos, Alexios'
'Whitehead, George F. S.'
'Perret, No\'emie'
'Katsoulidis, Alexandros P.'
'Chadwick, F. Mark'
'Davies, Robert P.'
'Haynes, Anthony'
'Brammer, Lee'
'Weller, Andrew S.'
'Xiao, Jianliang'
'Rosseinsky, Matthew J.'

_publ_section_title
;
 Encapsulation of an organometallic cationic catalyst by direct exchange
 into an anionic MOF
;
_journal_issue 3
_journal_name_full 'Chem. Sci.'
_journal_page_first 2037
_journal_paper_doi 10.1039/C5SC03494A
_journal_volume 7
_journal_year 2016
_chemical_formula_moiety 'C12 H4 In O8, 0.282(Co)'
_chemical_formula_sum 'C12 H4 Co0.28 In O8'
_chemical_formula_weight 407.57
_chemical_name_systematic '[(Cp2Co)x(TEA)3-x][In3(BTC)4]'
_space_group_crystal_system cubic
_space_group_IT_number 220
_space_group_name_Hall 'I -4bd 2c 3'
_space_group_name_H-M_alt 'I -4 3 d'
_symmetry_space_group_name_Hall 'I -4bd 2c 3'
_symmetry_space_group_name_H-M 'I -4 3 d'
_atom_sites_solution_hydrogens geom
_atom_sites_solution_primary direct
_audit_creation_date 2015-07-22
_audit_creation_method
;
Olex2 1.2
(compiled 2015.01.26 svn.r3150 for OlexSys, GUI svn.r4998)
;
_audit_update_record
;
2015-08-05 deposited with the CCDC.
2015-12-07 downloaded from the CCDC.
;
_cell_angle_alpha 90
_cell_angle_beta 90
_cell_angle_gamma 90
_cell_formula_units_Z 12
_cell_length_a 20.4031(2)
_cell_length_b 20.4031(2)
_cell_length_c 20.4031(2)
_cell_measurement_reflns_used 8801
_cell_measurement_temperature 100(2)
_cell_measurement_theta_max 27.8880
_cell_measurement_theta_min 2.8060
_cell_volume 8493.53(14)
_computing_cell_refinement
;
CrysAlisPro, Agilent Technologies,
Version 1.171.37.35 (release 13-08-2014 CrysAlis171 .NET)
(compiled Aug 13 2014,18:06:01)
;
_computing_data_collection
;
CrysAlisPro, Agilent Technologies,
Version 1.171.37.35 (release 13-08-2014 CrysAlis171 .NET)
(compiled Aug 13 2014,18:06:01)
;
_computing_data_reduction
;
CrysAlisPro, Agilent Technologies,
Version 1.171.37.35 (release 13-08-2014 CrysAlis171 .NET)
(compiled Aug 13 2014,18:06:01)
;
_computing_molecular_graphics 'Olex2 (Dolomanov et al., 2009)'
_computing_publication_material 'Olex2 (Dolomanov et al., 2009)'
_computing_structure_refinement 'ShelXL (Sheldrick, 2008)'
_computing_structure_solution 'ShelXT (Sheldrick, 2015)'
_diffrn_ambient_temperature 100(2)
_diffrn_detector 'CCD plate'
_diffrn_measured_fraction_theta_full 0.995
_diffrn_measured_fraction_theta_max 0.995
_diffrn_measurement_details
;
  1 omega -110.00   15.00   1.0000    1.0000
omega____ theta____ kappa____ phi______ frames
    -      -20.0000  -68.0000    0.0000 125

  2 omega -110.00 -107.00   1.0000    1.0000
omega____ theta____ kappa____ phi______ frames
    -      -20.0000  -68.0000  120.0000 3
;
_diffrn_measurement_device 'abstract diffractometer'
_diffrn_measurement_device_type 'dtrek-CrysAlisPro-abstract goniometer imported rigaku-d*trek images'
_diffrn_measurement_method '\w scans'
_diffrn_orient_matrix_UB_11 -0.0217787000
_diffrn_orient_matrix_UB_12 -0.0094666000
_diffrn_orient_matrix_UB_13 -0.0253709000
_diffrn_orient_matrix_UB_21 -0.0078534000
_diffrn_orient_matrix_UB_22 -0.0289718000
_diffrn_orient_matrix_UB_23 0.0175554000
_diffrn_orient_matrix_UB_31 -0.0259273000
_diffrn_orient_matrix_UB_32 0.0167226000
_diffrn_orient_matrix_UB_33 0.0160296000
_diffrn_radiation_monochromator graphite
_diffrn_radiation_probe x-ray
_diffrn_radiation_type MoK\a
_diffrn_radiation_wavelength 0.71073
_diffrn_reflns_av_R_equivalents 0.0422
_diffrn_reflns_av_unetI/netI 0.0206
_diffrn_reflns_laue_measured_fraction_full 0.995
_diffrn_reflns_laue_measured_fraction_max 0.995
_diffrn_reflns_limit_h_max 26
_diffrn_reflns_limit_h_min -16
_diffrn_reflns_limit_k_max 24
_diffrn_reflns_limit_k_min -19
_diffrn_reflns_limit_l_max 25
_diffrn_reflns_limit_l_min -20
_diffrn_reflns_number 12923
_diffrn_reflns_point_group_measured_fraction_full 0.995
_diffrn_reflns_point_group_measured_fraction_max 0.995
_diffrn_reflns_theta_full 26.000
_diffrn_reflns_theta_max 27.863
_diffrn_reflns_theta_min 2.824
_diffrn_source 'Enhance (Mo) X-ray Source'
_exptl_absorpt_coefficient_mu 1.012
_exptl_absorpt_correction_T_max 1.00000
_exptl_absorpt_correction_T_min 0.82415
_exptl_absorpt_correction_type multi-scan
_exptl_absorpt_process_details
;
CrysAlisPro, Agilent Technologies,
Version 1.171.37.35 (release 13-08-2014 CrysAlis171 .NET)
(compiled Aug 13 2014,18:06:01)
Empirical absorption correction using spherical harmonics,
 implemented in SCALE3 ABSPACK scaling algorithm.
;
_exptl_crystal_colour 'clear yellow'
_exptl_crystal_colour_lustre clear
_exptl_crystal_colour_primary yellow
_exptl_crystal_density_diffrn 0.956
_exptl_crystal_description block
_exptl_crystal_F_000 2359
_exptl_crystal_recrystallization_method 'Re-crystallisation from solvent: DMF'
_exptl_crystal_size_max 0.8
_exptl_crystal_size_mid 0.2
_exptl_crystal_size_min 0.2
_refine_diff_density_max 1.672
_refine_diff_density_min -0.599
_refine_diff_density_rms 0.159
_refine_ls_abs_structure_details
;
 Flack x determined using 689 quotients [(I+)-(I-)]/[(I+)+(I-)]
 (Parsons, Flack and Wagner, Acta Cryst. B69 (2013) 249-259).
;
_refine_ls_abs_structure_Flack -0.02(2)
_refine_ls_extinction_method none
_refine_ls_goodness_of_fit_ref 1.243
_refine_ls_hydrogen_treatment constr
_refine_ls_matrix_type full
_refine_ls_number_parameters 51
_refine_ls_number_reflns 1686
_refine_ls_number_restraints 0
_refine_ls_restrained_S_all 1.243
_refine_ls_R_factor_all 0.0651
_refine_ls_R_factor_gt 0.0627
_refine_ls_shift/su_max 0.000
_refine_ls_shift/su_mean 0.000
_refine_ls_structure_factor_coef Fsqd
_refine_ls_weighting_details 'w=1/[\s^2^(Fo^2^)+(0.1157P)^2^+42.2245P] where P=(Fo^2^+2Fc^2^)/3'
_refine_ls_weighting_scheme calc
_refine_ls_wR_factor_gt 0.1998
_refine_ls_wR_factor_ref 0.2013
_reflns_Friedel_coverage 0.849
_reflns_friedel_fraction_full 0.996
_reflns_friedel_fraction_max 0.996
_reflns_number_gt 1585
_reflns_number_total 1686
_reflns_threshold_expression 'I > 2\s(I)'
_cod_data_source_file c5sc03494a2.cif
_cod_data_source_block c4_aga_cob_tea_3d_2
_cod_depositor_comments 'Adding full bibliography for 1540655--1540656.cif.'
_cod_original_cell_volume 8493.6(3)
_cod_database_code 1540656
_shelx_space_group_comment
;
The symmetry employed for this shelxl refinement is uniquely defined
by the following loop, which should always be used as a source of
symmetry information in preference to the above space-group names.
They are only intended as comments.
;
_reflns_odcompleteness_completeness 99.42
_reflns_odcompleteness_iscentric 1
_reflns_odcompleteness_theta 27.80
_olex2_refinement_description
;
1. Fixed Uiso
 At 1.2 times of:
  All C(H) groups
2.a Aromatic/amide H refined with riding coordinates:
 C007(H007)
;
_shelx_shelxl_version_number 2014/7
_olex2_submission_special_instructions 'No special instructions were received'

loop_
_space_group_symop_operation_xyz
'x, y, z'
'-x+1/2, -y, z+1/2'
'-x, y+1/2, -z+1/2'
'x+1/2, -y+1/2, -z'
'z, x, y'
'z+1/2, -x+1/2, -y'
'-z+1/2, -x, y+1/2'
'-z, x+1/2, -y+1/2'
'y, z, x'
'-y, z+1/2, -x+1/2'
'y+1/2, -z+1/2, -x'
'-y+1/2, -z, x+1/2'
'y+1/4, x+1/4, z+1/4'
'-y+1/4, -x+3/4, z+3/4'
'y+3/4, -x+1/4, -z+3/4'
'-y+3/4, x+3/4, -z+1/4'
'x+1/4, z+1/4, y+1/4'
'-x+3/4, z+3/4, -y+1/4'
'-x+1/4, -z+3/4, y+3/4'
'x+3/4, -z+1/4, -y+3/4'
'z+1/4, y+1/4, x+1/4'
'z+3/4, -y+1/4, -x+3/4'
'-z+3/4, y+3/4, -x+1/4'
'-z+1/4, -y+3/4, x+3/4'
'x+1/2, y+1/2, z+1/2'
'-x+1, -y+1/2, z+1'
'-x+1/2, y+1, -z+1'
'x+1, -y+1, -z+1/2'
'z+1/2, x+1/2, y+1/2'
'z+1, -x+1, -y+1/2'
'-z+1, -x+1/2, y+1'
'-z+1/2, x+1, -y+1'
'y+1/2, z+1/2, x+1/2'
'-y+1/2, z+1, -x+1'
'y+1, -z+1, -x+1/2'
'-y+1, -z+1/2, x+1'
'y+3/4, x+3/4, z+3/4'
'-y+3/4, -x+5/4, z+5/4'
'y+5/4, -x+3/4, -z+5/4'
'-y+5/4, x+5/4, -z+3/4'
'x+3/4, z+3/4, y+3/4'
'-x+5/4, z+5/4, -y+3/4'
'-x+3/4, -z+5/4, y+5/4'
'x+5/4, -z+3/4, -y+5/4'
'z+3/4, y+3/4, x+3/4'
'z+5/4, -y+3/4, -x+5/4'
'-z+5/4, y+5/4, -x+3/4'
'-z+3/4, -y+5/4, x+5/4'

loop_
_atom_site_label
_atom_site_type_symbol
_atom_site_fract_x
_atom_site_fract_y
_atom_site_fract_z
_atom_site_U_iso_or_equiv
_atom_site_adp_type
_atom_site_occupancy
_atom_site_site_symmetry_order
_atom_site_calc_flag
_atom_site_refinement_flags_posn
_atom_site_refinement_flags_adp
_atom_site_refinement_flags_occupancy
In01 In 0.6250 0.0000 0.7500 0.0302(4) Uani 1 4 d S T P
O002 O 0.5859(4) -0.0540(4) 0.6678(4) 0.0408(17) Uani 1 1 d . . .
O004 O 0.5319(4) 0.0364(4) 0.6865(5) 0.0478(19) Uani 1 1 d . . .
C005 C 0.5393(5) -0.0148(5) 0.6548(6) 0.043(2) Uani 1 1 d . . .
C006 C 0.4955(7) -0.0309(6) 0.5983(6) 0.046(2) Uani 1 1 d . . .
C007 C 0.4431(6) 0.0097(6) 0.5836(6) 0.049(3) Uani 1 1 d . . .
H007 H 0.4354 0.0467 0.6091 0.059 Uiso 1 1 calc R . .
Co1 Co 0.7500 -0.1250 0.5000 0.063(5) Uani 0.282(19) 4 d S T P

loop_
_atom_site_aniso_label
_atom_site_aniso_U_11
_atom_site_aniso_U_22
_atom_site_aniso_U_33
_atom_site_aniso_U_23
_atom_site_aniso_U_13
_atom_site_aniso_U_12
In01 0.0320(7) 0.0294(5) 0.0294(5) 0.000 0.000 0.000
O002 0.041(4) 0.037(4) 0.045(4) -0.011(3) -0.011(3) 0.012(3)
O004 0.044(4) 0.041(4) 0.058(5) -0.013(4) -0.019(4) 0.009(3)
C005 0.038(5) 0.043(6) 0.048(6) -0.016(4) -0.010(4) 0.006(4)
C006 0.045(5) 0.046(6) 0.048(6) -0.016(4) -0.017(5) 0.010(5)
C007 0.053(6) 0.039(6) 0.056(6) -0.018(5) -0.014(5) 0.014(5)
Co1 0.046(5) 0.097(12) 0.046(5) 0.000 0.000 0.000

loop_
_atom_type_symbol
_atom_type_description
_atom_type_scat_dispersion_real
_atom_type_scat_dispersion_imag
_atom_type_scat_source
C C 0.0033 0.0016 'International Tables Vol C Tables 4.2.6.8 and 6.1.1.4'
H H 0.0000 0.0000 'International Tables Vol C Tables 4.2.6.8 and 6.1.1.4'
Co Co 0.3494 0.9721 'International Tables Vol C Tables 4.2.6.8 and 6.1.1.4'
In In -0.7276 1.3100 'International Tables Vol C Tables 4.2.6.8 and 6.1.1.4'
O O 0.0106 0.0060 'International Tables Vol C Tables 4.2.6.8 and 6.1.1.4'

loop_
_geom_angle_atom_site_label_1
_geom_angle_atom_site_label_2
_geom_angle_atom_site_label_3
_geom_angle
_geom_angle_site_symmetry_1
_geom_angle_site_symmetry_3
O002 In01 O002 136.6(4) . 28_446
O002 In01 O002 97.84(15) 28_446 42_535
O002 In01 O002 97.84(15) . 42_535
O002 In01 O002 97.84(15) . 19_655
O002 In01 O002 97.84(15) 28_446 19_655
O002 In01 O002 136.6(4) 19_655 42_535
O002 In01 O004 143.4(3) 19_655 28_446
O002 In01 O004 143.4(3) 42_535 .
O002 In01 O004 88.2(3) 28_446 .
O002 In01 O004 77.2(3) . 42_535
O002 In01 O004 56.6(3) 28_446 28_446
O002 In01 O004 88.2(3) 19_655 42_535
O002 In01 O004 77.2(3) 42_535 28_446
O002 In01 O004 143.4(3) . 19_655
O002 In01 O004 143.4(3) 28_446 42_535
O002 In01 O004 77.2(3) 28_446 19_655
O002 In01 O004 56.6(3) 42_535 42_535
O002 In01 O004 56.6(3) 19_655 19_655
O002 In01 O004 77.2(3) 19_655 .
O002 In01 O004 88.2(3) 42_535 19_655
O002 In01 O004 88.2(3) . 28_446
O002 In01 O004 56.6(3) . .
O002 In01 C005 28.7(3) . .
O002 In01 C005 28.7(3) 28_446 28_446
O002 In01 C005 122.2(4) 28_446 42_535
O002 In01 C005 112.7(3) 28_446 .
O002 In01 C005 87.6(3) 42_535 28_446
O002 In01 C005 87.6(3) 19_655 .
O002 In01 C005 28.7(3) 42_535 42_535
O002 In01 C005 122.2(4) 42_535 .
O002 In01 C005 122.2(4) 19_655 28_446
O002 In01 C005 122.2(4) . 19_655
O002 In01 C005 87.6(3) . 42_535
O002 In01 C005 87.6(3) 28_446 19_655
O002 In01 C005 112.7(3) 19_655 42_535
O002 In01 C005 28.7(3) 19_655 19_655
O002 In01 C005 112.7(3) . 28_446
O002 In01 C005 112.7(3) 42_535 19_655
O004 In01 O004 76.4(5) 19_655 42_535
O004 In01 O004 128.2(3) 42_535 .
O004 In01 O004 128.2(3) 19_655 .
O004 In01 O004 128.2(3) 28_446 42_535
O004 In01 O004 128.2(3) 19_655 28_446
O004 In01 O004 76.4(5) 28_446 .
O004 In01 C005 28.0(3) 19_655 19_655
O004 In01 C005 103.5(3) 42_535 .
O004 In01 C005 28.0(3) 42_535 42_535
O004 In01 C005 144.2(4) 28_446 19_655
O004 In01 C005 80.7(4) 19_655 42_535
O004 In01 C005 144.2(4) 19_655 .
O004 In01 C005 103.5(3) . 19_655
O004 In01 C005 103.5(3) 19_655 28_446
O004 In01 C005 28.0(3) . .
O004 In01 C005 28.0(3) 28_446 28_446
O004 In01 C005 103.5(3) 28_446 42_535
O004 In01 C005 144.2(4) 42_535 28_446
O004 In01 C005 144.2(4) . 42_535
O004 In01 C005 80.7(4) . 28_446
O004 In01 C005 80.7(4) 28_446 .
O004 In01 C005 80.7(4) 42_535 19_655
C005 In01 C005 116.2(3) 19_655 28_446
C005 In01 C005 96.7(5) . 28_446
C005 In01 C005 116.2(3) 28_446 42_535
C005 In01 C005 116.2(3) . 42_535
C005 In01 C005 116.2(3) . 19_655
C005 In01 C005 96.7(5) 19_655 42_535
C005 O002 In01 96.8(6) . .
C005 O004 In01 85.6(7) . .
O002 C005 In01 54.6(5) . .
O002 C005 C006 118.0(9) . .
O004 C005 In01 66.4(6) . .
O004 C005 O002 120.9(10) . .
O004 C005 C006 121.0(10) . .
C006 C005 In01 172.6(8) . .
C007 C006 C005 119.7(9) . .
C007 C006 C005 120.8(10) 11_556 .
C007 C006 C007 119.4(11) . 11_556
C006 C007 C006 120.5(11) . 8_645
C006 C007 H007 119.7 . .
C006 C007 H007 119.7 8_645 .

loop_
_geom_bond_atom_site_label_1
_geom_bond_atom_site_label_2
_geom_bond_distance
_geom_bond_site_symmetry_2
In01 O002 2.159(7) .
In01 O002 2.159(7) 19_655
In01 O002 2.159(7) 28_446
In01 O002 2.159(7) 42_535
In01 O004 2.417(8) 19_655
In01 O004 2.418(8) .
In01 O004 2.417(8) 42_535
In01 O004 2.417(8) 28_446
In01 C005 2.631(11) .
In01 C005 2.631(11) 42_535
In01 C005 2.631(11) 28_446
In01 C005 2.631(11) 19_655
O002 C005 1.270(13) .
O004 C005 1.239(13) .
C005 C006 1.496(14) .
C006 C007 1.397(15) 11_556
C006 C007 1.385(16) .
C007 C006 1.397(15) 8_645
C007 H007 0.9300 .

loop_
_geom_torsion_atom_site_label_1
_geom_torsion_atom_site_label_2
_geom_torsion_atom_site_label_3
_geom_torsion_atom_site_label_4
_geom_torsion
_geom_torsion_site_symmetry_1
_geom_torsion_site_symmetry_4
In01 O002 C005 O004 2.1(14) . .
In01 O002 C005 C006 179.5(10) . .
In01 O004 C005 O002 -1.9(12) . .
In01 O004 C005 C006 -179.2(12) . .
O002 C005 C006 C007 -7(2) . 11_556
O002 C005 C006 C007 178.3(13) . .
O004 C005 C006 C007 170.7(13) . 11_556
O004 C005 C006 C007 -4(2) . .
C005 C006 C007 C006 179.9(9) . 8_645
C007 C006 C007 C006 5(3) 11_556 8_645
